data_4513495
loop_
_publ_author_name
'Pimenta, Vanessa'
'Lhoste, J\'er\^ome'
'H\'emon-Ribaud, Annie'
'Leblanc, Marc'
'Gren\`eche, Jean-Marc'
'Jouffret, Laurent'
'Martel, Arnaud'
'Dujardin, Gilles'
'Maisonneuve, Vincent'

_publ_section_title
;
 Evidence of New Fluorinated Coordination Compounds in the Composition
 Space Diagram of FeF3/ZnF2--Hamtetraz-HFaqSystem
;
_journal_issue 9
_journal_name_full 'Crystal Growth &amp; Design'
_journal_page_first 4248
_journal_paper_doi 10.1021/acs.cgd.5b00530
_journal_volume 15
_journal_year 2015
_chemical_formula_moiety 'F6 Fe H8 O4 Zn, C2 H8 N'
_chemical_formula_sum 'C2 H16 F6 Fe N O4 Zn'
_chemical_formula_weight 353.38
_chemical_name_systematic
; 
 ? 
;
_space_group_IT_number 63
_symmetry_cell_setting orthorhombic
_symmetry_space_group_name_Hall '-C 2c 2'
_symmetry_space_group_name_H-M 'C m c m'
_atom_sites_solution_hydrogens geom
_atom_sites_solution_primary direct
_atom_sites_solution_secondary difmap
_audit_creation_method SHELXL-97
_cell_angle_alpha 90.00
_cell_angle_beta 90.00
_cell_angle_gamma 90.00
_cell_formula_units_Z 4
_cell_length_a 10.3201(2)
_cell_length_b 7.41940(10)
_cell_length_c 15.0123(3)
_cell_measurement_reflns_used 731
_cell_measurement_temperature 296(2)
_cell_measurement_theta_max 69.89
_cell_measurement_theta_min 6.73
_cell_volume 1149.48(4)
_computing_cell_refinement 'SAINT-Plus (Bruker, 2007)'
_computing_data_collection 'APEX2 (Bruker, 2007)'
_computing_data_reduction 'SAINT-Plus (Bruker, 2007)'
_computing_structure_refinement 'SHELXL-97 (Sheldrick, 2008)'
_computing_structure_solution 'SHELXS-97 (Sheldrick, 2008)'
_diffrn_ambient_temperature 296(2)
_diffrn_detector_area_resol_mean 10.0
_diffrn_measured_fraction_theta_full 0.999
_diffrn_measured_fraction_theta_max 0.999
_diffrn_measurement_device_type 'Bruker APEXII'
_diffrn_measurement_method '\w scans'
_diffrn_radiation_monochromator graphite
_diffrn_radiation_source 'fine-focus sealed tube'
_diffrn_radiation_type MoK\a
_diffrn_radiation_wavelength 0.71073
_diffrn_reflns_av_R_equivalents 0.0216
_diffrn_reflns_av_sigmaI/netI 0.0089
_diffrn_reflns_limit_h_max 14
_diffrn_reflns_limit_h_min -14
_diffrn_reflns_limit_k_max 10
_diffrn_reflns_limit_k_min -10
_diffrn_reflns_limit_l_max 21
_diffrn_reflns_limit_l_min -20
_diffrn_reflns_number 13807
_diffrn_reflns_theta_full 30.52
_diffrn_reflns_theta_max 30.52
_diffrn_reflns_theta_min 3.38
_diffrn_standards_decay_% 0
_diffrn_standards_interval_count 0
_diffrn_standards_number 0
_exptl_absorpt_coefficient_mu 3.425
_exptl_absorpt_correction_T_max 0.735
_exptl_absorpt_correction_T_min 0.527
_exptl_absorpt_correction_type multi-scan
_exptl_absorpt_process_details '(SHELX76; Sheldrick, 2008)'
_exptl_crystal_colour brown
_exptl_crystal_density_diffrn 2.042
_exptl_crystal_density_meas ?
_exptl_crystal_density_method 'not measured'
_exptl_crystal_description parallepiped
_exptl_crystal_F_000 708
_exptl_crystal_size_max 0.19
_exptl_crystal_size_mid 0.18
_exptl_crystal_size_min 0.09
_refine_diff_density_max 0.255
_refine_diff_density_min -0.236
_refine_diff_density_rms 0.052
_refine_ls_extinction_method none
_refine_ls_goodness_of_fit_ref 1.275
_refine_ls_hydrogen_treatment constr
_refine_ls_matrix_type full
_refine_ls_number_parameters 45
_refine_ls_number_reflns 956
_refine_ls_number_restraints 3
_refine_ls_restrained_S_all 1.330
_refine_ls_R_factor_all 0.0219
_refine_ls_R_factor_gt 0.0185
_refine_ls_shift/su_max 0.000
_refine_ls_shift/su_mean 0.000
_refine_ls_structure_factor_coef Fsqd
_refine_ls_weighting_details 'calc w=1/[\s^2^(Fo^2^)+(0.0193P)^2^+1.1874P] where P=(Fo^2^+2Fc^2^)/3'
_refine_ls_weighting_scheme calc
_refine_ls_wR_factor_gt 0.0540
_refine_ls_wR_factor_ref 0.0557
_reflns_number_gt 841
_reflns_number_total 956
_reflns_threshold_expression >2sigma(I)
_cod_data_source_file cg5b00530_si_004.cif
_cod_data_source_block hdmaFeZnF6Ow4
_cod_depositor_comments
;
The following automatic conversions were performed:

'_exptl_crystal_density_meas' value 'not measured' was changed to '?'
- the value is perceived as not measured.

Automatic conversion script
Id: cif_fix_values 3271 2015-04-21 07:52:19Z andrius 

 Adding full bibliography for 4513493--4513496.cif.
;
_cod_database_code 4513495

loop_
_symmetry_equiv_pos_as_xyz
'x, y, z'
'x, -y, -z'
'-x, y, -z+1/2'
'-x, -y, z+1/2'
'x+1/2, y+1/2, z'
'x+1/2, -y+1/2, -z'
'-x+1/2, y+1/2, -z+1/2'
'-x+1/2, -y+1/2, z+1/2'
'-x, -y, -z'
'-x, y, z'
'x, -y, z-1/2'
'x, y, -z-1/2'
'-x+1/2, -y+1/2, -z'
'-x+1/2, y+1/2, z'
'x+1/2, -y+1/2, z-1/2'
'x+1/2, y+1/2, -z-1/2'

loop_
_atom_site_label
_atom_site_type_symbol
_atom_site_fract_x
_atom_site_fract_y
_atom_site_fract_z
_atom_site_U_iso_or_equiv
_atom_site_adp_type
_atom_site_occupancy
_atom_site_symmetry_multiplicity
_atom_site_calc_flag
_atom_site_refinement_flags
Zn1 Zn 0.5000 0.5000 0.5000 0.01694(10) Uani 1 4 d S
Fe1 Fe 0.5000 1.0000 0.5000 0.01546(10) Uani 1 4 d S
F1 F 0.5000 0.75807(14) 0.54850(9) 0.0220(3) Uani 1 2 d S
F2 F 0.63263(9) 0.92799(12) 0.41644(6) 0.0254(2) Uani 1 1 d .
OW1 O 0.36375(10) 0.42652(14) 0.59642(7) 0.0232(2) Uani 1 1 d D
C1 C -0.1190(3) 1.2453(4) 0.7500 0.0446(7) Uani 1 2 d S
H1A H -0.1148 1.3324 0.7028 0.067 Uiso 0.50 1 calc PR
H1B H -0.1271 1.3064 0.8061 0.067 Uiso 0.50 1 calc PR
H1C H -0.1928 1.1685 0.7411 0.067 Uiso 0.50 1 calc PR
N1 N 0.0000 1.1355(4) 0.7500 0.0333(6) Uani 1 4 d S
H2A H 0.0000 1.0641 0.7984 0.040 Uiso 0.50 2 calc SPR
H2B H 0.0000 1.0641 0.7016 0.040 Uiso 0.50 2 calc SPR
HW1 H 0.3532 0.3111 0.5960 0.047(5) Uiso 1 1 d RD
HW2 H 0.2797 0.4654 0.5924 0.047(5) Uiso 1 1 d RD

loop_
_atom_site_aniso_label
_atom_site_aniso_U_11
_atom_site_aniso_U_22
_atom_site_aniso_U_33
_atom_site_aniso_U_23
_atom_site_aniso_U_13
_atom_site_aniso_U_12
Zn1 0.01837(17) 0.01237(15) 0.02009(16) -0.00028(11) 0.000 0.000
Fe1 0.01376(18) 0.01013(17) 0.0225(2) -0.00015(13) 0.000 0.000
F1 0.0314(6) 0.0107(5) 0.0238(6) 0.0006(4) 0.000 0.000
F2 0.0215(4) 0.0194(4) 0.0353(5) -0.0018(4) 0.0090(4) -0.0004(4)
OW1 0.0193(5) 0.0181(5) 0.0322(5) 0.0008(4) 0.0044(4) 0.0006(4)
C1 0.0466(16) 0.0547(18) 0.0324(13) 0.000 0.000 0.0108(14)
N1 0.0459(18) 0.0308(14) 0.0230(12) 0.000 0.000 0.000

loop_
_atom_type_symbol
_atom_type_description
_atom_type_scat_dispersion_real
_atom_type_scat_dispersion_imag
_atom_type_scat_source
C C 0.0033 0.0016 'International Tables Vol C Tables 4.2.6.8 and 6.1.1.4'
H H 0.0000 0.0000 'International Tables Vol C Tables 4.2.6.8 and 6.1.1.4'
N N 0.0061 0.0033 'International Tables Vol C Tables 4.2.6.8 and 6.1.1.4'
F F 0.0171 0.0103 'International Tables Vol C Tables 4.2.6.8 and 6.1.1.4'
Fe Fe 0.3463 0.8444 'International Tables Vol C Tables 4.2.6.8 and 6.1.1.4'
O O 0.0106 0.0060 'International Tables Vol C Tables 4.2.6.8 and 6.1.1.4'
Zn Zn 0.2839 1.4301 'International Tables Vol C Tables 4.2.6.8 and 6.1.1.4'

loop_
_geom_angle_atom_site_label_1
_geom_angle_atom_site_label_2
_geom_angle_atom_site_label_3
_geom_angle
_geom_angle_site_symmetry_1
_geom_angle_site_symmetry_3
F1 Zn1 F1 180.0 . 9_666
F1 Zn1 OW1 89.87(4) . .
F1 Zn1 OW1 90.13(4) 9_666 .
F1 Zn1 OW1 89.87(4) . 10_655
F1 Zn1 OW1 90.13(4) 9_666 10_655
OW1 Zn1 OW1 84.55(6) . 10_655
F1 Zn1 OW1 90.13(4) . 2_566
F1 Zn1 OW1 89.87(4) 9_666 2_566
OW1 Zn1 OW1 95.45(6) . 2_566
OW1 Zn1 OW1 180.0 10_655 2_566
F1 Zn1 OW1 90.13(4) . 9_666
F1 Zn1 OW1 89.87(4) 9_666 9_666
OW1 Zn1 OW1 180.00(4) . 9_666
OW1 Zn1 OW1 95.45(6) 10_655 9_666
OW1 Zn1 OW1 84.55(6) 2_566 9_666
F2 Fe1 F2 180.0 10_655 2_576
F2 Fe1 F2 89.78(6) 10_655 9_676
F2 Fe1 F2 90.22(6) 2_576 9_676
F2 Fe1 F2 90.22(6) 10_655 .
F2 Fe1 F2 89.78(6) 2_576 .
F2 Fe1 F2 180.0 9_676 .
F2 Fe1 F1 90.70(4) 10_655 9_676
F2 Fe1 F1 89.30(4) 2_576 9_676
F2 Fe1 F1 89.30(4) 9_676 9_676
F2 Fe1 F1 90.70(4) . 9_676
F2 Fe1 F1 89.30(4) 10_655 .
F2 Fe1 F1 90.70(4) 2_576 .
F2 Fe1 F1 90.70(4) 9_676 .
F2 Fe1 F1 89.30(4) . .
F1 Fe1 F1 180.0 9_676 .
Fe1 F1 Zn1 137.10(7) . .
Zn1 OW1 HW1 109.8 . .
Zn1 OW1 HW2 120.6 . .
HW1 OW1 HW2 101.1 . .
N1 C1 H1A 109.5 . .
N1 C1 H1B 109.5 . .
H1A C1 H1B 109.5 . .
N1 C1 H1C 109.5 . .
H1A C1 H1C 109.5 . .
H1B C1 H1C 109.5 . .
C1 N1 C1 112.9(3) 10 .
C1 N1 H2A 109.0 10 .
C1 N1 H2A 109.0 . .
C1 N1 H2B 109.0 10 .
C1 N1 H2B 109.0 . .
H2A N1 H2B 107.8 . .

loop_
_geom_bond_atom_site_label_1
_geom_bond_atom_site_label_2
_geom_bond_distance
_geom_bond_site_symmetry_2
Zn1 F1 2.0485(11) .
Zn1 F1 2.0485(11) 9_666
Zn1 OW1 2.0903(10) .
Zn1 OW1 2.0904(10) 10_655
Zn1 OW1 2.0904(10) 2_566
Zn1 OW1 2.0904(10) 9_666
Fe1 F2 1.9320(9) 10_655
Fe1 F2 1.9320(9) 2_576
Fe1 F2 1.9320(9) 9_676
Fe1 F2 1.9320(9) .
Fe1 F1 1.9370(11) 9_676
Fe1 F1 1.9370(11) .
OW1 HW1 0.8632 .
OW1 HW2 0.9162 .
C1 N1 1.474(3) .
C1 H1A 0.9600 .
C1 H1B 0.9600 .
C1 H1C 0.9600 .
N1 C1 1.474(3) 10
N1 H2A 0.9000 .
N1 H2B 0.9000 .
